data_4109143
loop_
_publ_author_name
'Vadim A. Soloshonok'
'Hisanori Ueki'

_publ_contact_author
; 
   Prof. Soloshonok, Vadim A.  
   Department of Chemistry and Biochemistry
   University of Oklahoma 
   620 Parrington Oval, Room 208
   Norman, OK  73019-3051  USA 
;
_publ_contact_author_email vadim@ou.edu
_publ_contact_author_fax 1(405)3256111
_publ_contact_author_phone 1(405)3258279
_publ_section_title
;
 Design, Synthesis, and Characterization of Binuclear Ni(II) Complexes
 with Inherent Helical Chirality
;
_journal_name_full 'Journal of the American Chemical Society'
_journal_page_first 2426
_journal_page_last 2427
_journal_paper_doi 10.1021/ja0671215
_journal_volume 129
_journal_year 2007
_chemical_formula_moiety 'C58 H50 N6 Ni2 O2'
_chemical_formula_sum 'C58 H50 N6 Ni2 O2'
_chemical_formula_weight 980.46
_chemical_melting_point 589
_chemical_name_systematic
; 
 ? 
;
_space_group_IT_number 15
_symmetry_cell_setting monoclinic
_symmetry_space_group_name_Hall '-C 2yc'
_symmetry_space_group_name_H-M 'C 1 2/c 1'
_atom_sites_solution_hydrogens geom
_atom_sites_solution_primary direct
_atom_sites_solution_secondary difmap
_audit_creation_method SHELXL-97
_cell_angle_alpha 90.00
_cell_angle_beta 98.416(2)
_cell_angle_gamma 90.00
_cell_formula_units_Z 4
_cell_length_a 15.110(3)
_cell_length_b 15.309(3)
_cell_length_c 20.414(3)
_cell_measurement_reflns_used 3894
_cell_measurement_temperature 120(2)
_cell_measurement_theta_max 25.2
_cell_measurement_theta_min 5.6
_cell_volume 4671.3(15)
_computing_cell_refinement 'Bruker SMART'
_computing_data_collection 'Bruker SMART'
_computing_data_reduction 'Bruker SAINT'
_computing_molecular_graphics 'Bruker SHELXTL'
_computing_publication_material 'Bruker SHELXTL'
_computing_structure_refinement 'SHELXL-97 (Sheldrick, 1997)'
_computing_structure_solution 'SHELXS-97 (Sheldrick, 1990)'
_diffrn_ambient_temperature 120(2)
_diffrn_measured_fraction_theta_full 0.993
_diffrn_measured_fraction_theta_max 0.993
_diffrn_measurement_device_type 'CCD area detector'
_diffrn_measurement_method 'omega scans'
_diffrn_radiation_monochromator graphite
_diffrn_radiation_source 'fine-focus sealed tube'
_diffrn_radiation_type MoK\a
_diffrn_radiation_wavelength 0.71073
_diffrn_reflns_av_R_equivalents 0.0658
_diffrn_reflns_av_sigmaI/netI 0.0676
_diffrn_reflns_limit_h_max 18
_diffrn_reflns_limit_h_min -18
_diffrn_reflns_limit_k_max 18
_diffrn_reflns_limit_k_min -17
_diffrn_reflns_limit_l_max 24
_diffrn_reflns_limit_l_min -24
_diffrn_reflns_number 17157
_diffrn_reflns_theta_full 25.71
_diffrn_reflns_theta_max 25.71
_diffrn_reflns_theta_min 1.90
_diffrn_standards_decay_% none
_diffrn_standards_interval_count 0
_diffrn_standards_number 0
_exptl_absorpt_coefficient_mu 0.858
_exptl_absorpt_correction_T_max 0.9665
_exptl_absorpt_correction_T_min 0.8893
_exptl_absorpt_correction_type multi-scan
_exptl_absorpt_process_details Bruker(2001)SADABS,BrukerAXSInc.,Madison,WI
_exptl_crystal_colour red
_exptl_crystal_density_diffrn 1.394
_exptl_crystal_description plate
_exptl_crystal_F_000 2048
_exptl_crystal_size_max 0.14
_exptl_crystal_size_mid 0.05
_exptl_crystal_size_min 0.04
_refine_diff_density_max 0.660
_refine_diff_density_min -0.515
_refine_diff_density_rms 0.081
_refine_ls_extinction_method none
_refine_ls_goodness_of_fit_ref 1.010
_refine_ls_hydrogen_treatment constr
_refine_ls_matrix_type full
_refine_ls_number_parameters 307
_refine_ls_number_reflns 4420
_refine_ls_number_restraints 0
_refine_ls_restrained_S_all 1.010
_refine_ls_R_factor_all 0.0744
_refine_ls_R_factor_gt 0.0462
_refine_ls_shift/su_max 0.002
_refine_ls_shift/su_mean 0.000
_refine_ls_structure_factor_coef Fsqd
_refine_ls_weighting_details 'calc w=1/[\s^2^(Fo^2^)+(0.0626P)^2^+0.0000P] where P=(Fo^2^+2Fc^2^)/3'
_refine_ls_weighting_scheme calc
_refine_ls_wR_factor_gt 0.1049
_refine_ls_wR_factor_ref 0.1162
_reflns_number_gt 3194
_reflns_number_total 4420
_reflns_threshold_expression >2sigma(I)
_cod_data_source_file ja0671215si20070122_063031_4.cif
_cod_data_source_block (P/M)-7b
_cod_original_cell_volume 4671.2(14)
_cod_database_code 4109143

loop_
_symmetry_equiv_pos_as_xyz
'x, y, z'
'-x, y, -z+1/2'
'x+1/2, y+1/2, z'
'-x+1/2, y+1/2, -z+1/2'
'-x, -y, -z'
'x, -y, z-1/2'
'-x+1/2, -y+1/2, -z'
'x+1/2, -y+1/2, z-1/2'

loop_
_atom_site_label
_atom_site_type_symbol
_atom_site_fract_x
_atom_site_fract_y
_atom_site_fract_z
_atom_site_U_iso_or_equiv
_atom_site_adp_type
_atom_site_occupancy
_atom_site_symmetry_multiplicity
_atom_site_calc_flag
_atom_site_refinement_flags
Ni1 Ni 0.08953(2) 0.01164(3) 0.751943(18) 0.01806(14) Uani 1 1 d .
O1 O 0.28022(14) 0.10797(15) 0.66046(10) 0.0252(5) Uani 1 1 d .
N1 N 0.16293(16) 0.02169(17) 0.68633(12) 0.0190(6) Uani 1 1 d .
N2 N 0.18855(17) 0.07653(17) 0.80883(12) 0.0205(6) Uani 1 1 d .
N3 N 0.00648(16) -0.02283(17) 0.80743(12) 0.0189(6) Uani 1 1 d .
C1 C 0.1610(2) -0.0401(2) 0.63507(14) 0.0207(7) Uani 1 1 d .
C2 C 0.2383(2) -0.0628(2) 0.60830(15) 0.0244(7) Uani 1 1 d .
H2A H 0.2928 -0.0329 0.6226 0.029 Uiso 1 1 calc R
C3 C 0.2359(2) -0.1285(2) 0.56103(15) 0.0262(8) Uani 1 1 d .
H3A H 0.2889 -0.1431 0.5436 0.031 Uiso 1 1 calc R
C4 C 0.1578(2) -0.1727(2) 0.53919(15) 0.0255(8) Uani 1 1 d .
H4A H 0.1568 -0.2176 0.5070 0.031 Uiso 1 1 calc R
C5 C 0.0809(2) -0.1511(2) 0.56460(15) 0.0238(7) Uani 1 1 d .
H5A H 0.0270 -0.1814 0.5494 0.029 Uiso 1 1 calc R
C6 C 0.0807(2) -0.0850(2) 0.61254(14) 0.0210(7) Uani 1 1 d .
C7 C 0.2241(2) 0.0867(2) 0.69554(14) 0.0200(7) Uani 1 1 d .
C8 C 0.2155(2) 0.1375(2) 0.75846(14) 0.0213(7) Uani 1 1 d .
H8A H 0.2734 0.1652 0.7757 0.026 Uiso 1 1 calc R
H8B H 0.1701 0.1841 0.7487 0.026 Uiso 1 1 calc R
C9 C 0.2632(2) 0.0127(2) 0.83133(15) 0.0201(7) Uani 1 1 d .
H9A H 0.2731 -0.0232 0.7927 0.024 Uiso 1 1 calc R
H9B H 0.2426 -0.0271 0.8642 0.024 Uiso 1 1 calc R
C10 C 0.3526(2) 0.0511(2) 0.86167(15) 0.0212(7) Uani 1 1 d .
C11 C 0.4163(2) 0.0744(2) 0.82219(17) 0.0286(8) Uani 1 1 d .
H11A H 0.4034 0.0675 0.7755 0.034 Uiso 1 1 calc R
C12 C 0.4987(2) 0.1078(3) 0.85011(19) 0.0364(9) Uani 1 1 d .
H12A H 0.5416 0.1240 0.8227 0.044 Uiso 1 1 calc R
C13 C 0.5179(2) 0.1173(3) 0.91774(18) 0.0379(9) Uani 1 1 d .
H13A H 0.5743 0.1401 0.9369 0.046 Uiso 1 1 calc R
C14 C 0.4561(2) 0.0942(2) 0.95769(18) 0.0342(9) Uani 1 1 d .
H14A H 0.4696 0.1012 1.0043 0.041 Uiso 1 1 calc R
C15 C 0.3739(2) 0.0605(2) 0.92979(16) 0.0255(7) Uani 1 1 d .
H15A H 0.3317 0.0437 0.9577 0.031 Uiso 1 1 calc R
C16 C 0.1690(2) 0.1270(2) 0.86850(14) 0.0212(7) Uani 1 1 d .
H16A H 0.1591 0.0843 0.9031 0.025 Uiso 1 1 calc R
H16B H 0.2232 0.1609 0.8858 0.025 Uiso 1 1 calc R
C17 C 0.0908(2) 0.1890(2) 0.85927(14) 0.0212(7) Uani 1 1 d .
C18 C 0.0986(2) 0.2737(2) 0.83646(15) 0.0261(8) Uani 1 1 d .
H18A H 0.1523 0.2911 0.8211 0.031 Uiso 1 1 calc R
C19 C 0.0291(2) 0.3339(2) 0.83568(17) 0.0329(9) Uani 1 1 d .
H19A H 0.0351 0.3912 0.8191 0.039 Uiso 1 1 calc R
C20 C -0.0483(2) 0.3096(2) 0.85907(17) 0.0333(9) Uani 1 1 d .
H20A H -0.0955 0.3505 0.8594 0.040 Uiso 1 1 calc R
C21 C -0.0574(2) 0.2258(2) 0.88206(16) 0.0297(8) Uani 1 1 d .
H21A H -0.1110 0.2091 0.8979 0.036 Uiso 1 1 calc R
C22 C 0.0112(2) 0.1660(2) 0.88209(15) 0.0269(8) Uani 1 1 d .
H22A H 0.0041 0.1085 0.8979 0.032 Uiso 1 1 calc R
C23 C 0.0030(2) -0.0655(2) 0.86105(14) 0.0192(7) Uani 1 1 d .
C24 C 0.0894(2) -0.1014(2) 0.89704(14) 0.0198(7) Uani 1 1 d .
C25 C 0.1265(2) -0.0749(2) 0.96045(15) 0.0233(7) Uani 1 1 d .
H25A H 0.0952 -0.0348 0.9842 0.028 Uiso 1 1 calc R
C26 C 0.2095(2) -0.1072(2) 0.98896(15) 0.0262(8) Uani 1 1 d .
H26A H 0.2354 -0.0882 1.0318 0.031 Uiso 1 1 calc R
C27 C 0.2539(2) -0.1666(2) 0.95523(16) 0.0266(8) Uani 1 1 d .
H27A H 0.3109 -0.1876 0.9746 0.032 Uiso 1 1 calc R
C28 C 0.2160(2) -0.1962(2) 0.89292(16) 0.0251(7) Uani 1 1 d .
H28A H 0.2461 -0.2387 0.8704 0.030 Uiso 1 1 calc R
C29 C 0.1345(2) -0.1634(2) 0.86411(15) 0.0216(7) Uani 1 1 d .
H29A H 0.1088 -0.1832 0.8215 0.026 Uiso 1 1 calc R

loop_
_atom_site_aniso_label
_atom_site_aniso_U_11
_atom_site_aniso_U_22
_atom_site_aniso_U_33
_atom_site_aniso_U_23
_atom_site_aniso_U_13
_atom_site_aniso_U_12
Ni1 0.0153(2) 0.0245(3) 0.0142(2) -0.00056(17) 0.00168(14) -0.00081(18)
O1 0.0222(12) 0.0313(14) 0.0227(12) 0.0032(10) 0.0056(10) -0.0037(10)
N1 0.0142(12) 0.0241(15) 0.0187(13) -0.0020(11) 0.0028(10) -0.0016(11)
N2 0.0208(14) 0.0243(16) 0.0162(13) 0.0013(11) 0.0014(11) 0.0014(12)
N3 0.0164(13) 0.0233(16) 0.0167(13) -0.0024(11) 0.0017(10) 0.0000(11)
C1 0.0226(17) 0.0252(19) 0.0143(15) 0.0026(13) 0.0026(13) 0.0019(13)
C2 0.0246(18) 0.029(2) 0.0191(17) 0.0019(14) 0.0023(13) 0.0005(15)
C3 0.0273(18) 0.032(2) 0.0206(17) 0.0041(14) 0.0088(14) 0.0096(16)
C4 0.0328(19) 0.024(2) 0.0193(16) -0.0030(14) 0.0029(14) 0.0052(15)
C5 0.0220(17) 0.029(2) 0.0199(16) -0.0011(14) 0.0008(13) -0.0028(14)
C6 0.0209(17) 0.0233(19) 0.0184(16) 0.0038(13) 0.0020(13) 0.0021(14)
C7 0.0170(16) 0.0251(19) 0.0172(16) 0.0031(13) 0.0006(13) 0.0020(13)
C8 0.0204(17) 0.0238(19) 0.0193(16) 0.0017(13) 0.0011(13) 0.0001(14)
C9 0.0200(16) 0.0201(18) 0.0199(15) 0.0025(13) 0.0020(12) 0.0033(14)
C10 0.0184(16) 0.0196(18) 0.0250(17) 0.0010(14) 0.0011(13) 0.0037(13)
C11 0.0226(18) 0.037(2) 0.0266(18) -0.0024(15) 0.0036(14) 0.0011(15)
C12 0.0220(19) 0.043(2) 0.045(2) -0.0009(18) 0.0065(16) -0.0032(17)
C13 0.0226(19) 0.042(3) 0.045(2) -0.0045(19) -0.0090(17) -0.0026(17)
C14 0.033(2) 0.037(2) 0.0288(19) -0.0029(16) -0.0073(16) 0.0018(17)
C15 0.0238(18) 0.025(2) 0.0266(18) 0.0016(14) -0.0004(14) 0.0019(15)
C16 0.0205(17) 0.026(2) 0.0162(15) -0.0038(13) 0.0002(12) 0.0010(14)
C17 0.0228(17) 0.0237(19) 0.0153(16) -0.0048(13) -0.0026(13) 0.0002(14)
C18 0.0278(19) 0.027(2) 0.0235(17) -0.0040(14) 0.0022(14) -0.0017(15)
C19 0.041(2) 0.027(2) 0.0284(19) 0.0003(15) -0.0008(16) 0.0048(17)
C20 0.030(2) 0.035(2) 0.033(2) -0.0078(16) -0.0029(15) 0.0133(17)
C21 0.0221(18) 0.035(2) 0.0314(19) -0.0100(16) 0.0013(14) 0.0011(15)
C22 0.0285(19) 0.028(2) 0.0226(17) -0.0051(14) -0.0002(14) 0.0018(15)
C23 0.0194(16) 0.0218(19) 0.0158(16) -0.0021(13) 0.0004(12) 0.0023(13)
C24 0.0200(16) 0.0204(18) 0.0189(15) 0.0037(13) 0.0025(12) 0.0001(13)
C25 0.0296(19) 0.024(2) 0.0166(16) 0.0001(13) 0.0031(13) 0.0008(14)
C26 0.0278(18) 0.030(2) 0.0188(16) 0.0014(14) -0.0028(14) -0.0009(15)
C27 0.0200(17) 0.026(2) 0.0320(19) 0.0064(15) -0.0030(14) 0.0021(14)
C28 0.0239(17) 0.023(2) 0.0284(18) -0.0016(14) 0.0026(14) 0.0009(14)
C29 0.0222(17) 0.0232(19) 0.0183(16) -0.0015(13) -0.0005(13) -0.0014(14)

loop_
_atom_type_symbol
_atom_type_description
_atom_type_scat_dispersion_real
_atom_type_scat_dispersion_imag
_atom_type_scat_source
C C 0.0033 0.0016 'International Tables Vol C Tables 4.2.6.8 and 6.1.1.4'
H H 0.0000 0.0000 'International Tables Vol C Tables 4.2.6.8 and 6.1.1.4'
N N 0.0061 0.0033 'International Tables Vol C Tables 4.2.6.8 and 6.1.1.4'
O O 0.0106 0.0060 'International Tables Vol C Tables 4.2.6.8 and 6.1.1.4'
Ni Ni 0.3393 1.1124 'International Tables Vol C Tables 4.2.6.8 and 6.1.1.4'

loop_
_geom_angle_atom_site_label_1
_geom_angle_atom_site_label_2
_geom_angle_atom_site_label_3
_geom_angle
_geom_angle_site_symmetry_1
_geom_angle_site_symmetry_3
N3 Ni1 N1 92.59(11) 2_556 .
N3 Ni1 N3 77.52(12) 2_556 .
N1 Ni1 N3 166.50(11) . .
N3 Ni1 N2 167.08(11) 2_556 .
N1 Ni1 N2 84.48(10) . .
N3 Ni1 N2 107.16(10) . .
N3 Ni1 Ni1 44.29(8) 2_556 2_556
N1 Ni1 Ni1 132.72(8) . 2_556
N3 Ni1 Ni1 42.60(8) . 2_556
N2 Ni1 Ni1 132.38(7) . 2_556
C7 N1 C1 122.5(3) . .
C7 N1 Ni1 115.2(2) . .
C1 N1 Ni1 121.9(2) . .
C8 N2 C16 110.1(2) . .
C8 N2 C9 110.4(2) . .
C16 N2 C9 108.1(2) . .
C8 N2 Ni1 99.55(17) . .
C16 N2 Ni1 120.09(19) . .
C9 N2 Ni1 108.29(19) . .
C23 N3 Ni1 125.8(2) . 2_556
C23 N3 Ni1 140.3(2) . .
Ni1 N3 Ni1 93.11(11) 2_556 .
C2 C1 N1 121.8(3) . .
C2 C1 C6 118.5(3) . .
N1 C1 C6 119.5(3) . .
C3 C2 C1 120.7(3) . .
C3 C2 H2A 119.7 . .
C1 C2 H2A 119.7 . .
C4 C3 C2 121.0(3) . .
C4 C3 H3A 119.5 . .
C2 C3 H3A 119.5 . .
C3 C4 C5 119.3(3) . .
C3 C4 H4A 120.4 . .
C5 C4 H4A 120.4 . .
C4 C5 C6 121.4(3) . .
C4 C5 H5A 119.3 . .
C6 C5 H5A 119.3 . .
C5 C6 C1 119.2(3) . .
C5 C6 C23 119.2(3) . 2_556
C1 C6 C23 121.6(3) . 2_556
O1 C7 N1 128.9(3) . .
O1 C7 C8 120.5(3) . .
N1 C7 C8 110.6(3) . .
N2 C8 C7 109.2(3) . .
N2 C8 H8A 109.8 . .
C7 C8 H8A 109.8 . .
N2 C8 H8B 109.8 . .
C7 C8 H8B 109.8 . .
H8A C8 H8B 108.3 . .
N2 C9 C10 116.9(3) . .
N2 C9 H9A 108.1 . .
C10 C9 H9A 108.1 . .
N2 C9 H9B 108.1 . .
C10 C9 H9B 108.1 . .
H9A C9 H9B 107.3 . .
C15 C10 C11 118.4(3) . .
C15 C10 C9 120.7(3) . .
C11 C10 C9 120.9(3) . .
C12 C11 C10 120.8(3) . .
C12 C11 H11A 119.6 . .
C10 C11 H11A 119.6 . .
C13 C12 C11 119.7(3) . .
C13 C12 H12A 120.1 . .
C11 C12 H12A 120.1 . .
C14 C13 C12 120.4(3) . .
C14 C13 H13A 119.8 . .
C12 C13 H13A 119.8 . .
C13 C14 C15 119.9(3) . .
C13 C14 H14A 120.1 . .
C15 C14 H14A 120.1 . .
C14 C15 C10 120.8(3) . .
C14 C15 H15A 119.6 . .
C10 C15 H15A 119.6 . .
C17 C16 N2 117.7(2) . .
C17 C16 H16A 107.9 . .
N2 C16 H16A 107.9 . .
C17 C16 H16B 107.9 . .
N2 C16 H16B 107.9 . .
H16A C16 H16B 107.2 . .
C18 C17 C22 117.8(3) . .
C18 C17 C16 121.8(3) . .
C22 C17 C16 119.8(3) . .
C17 C18 C19 121.3(3) . .
C17 C18 H18A 119.4 . .
C19 C18 H18A 119.4 . .
C20 C19 C18 119.6(3) . .
C20 C19 H19A 120.2 . .
C18 C19 H19A 120.2 . .
C19 C20 C21 120.0(3) . .
C19 C20 H20A 120.0 . .
C21 C20 H20A 120.0 . .
C20 C21 C22 120.2(3) . .
C20 C21 H21A 119.9 . .
C22 C21 H21A 119.9 . .
C21 C22 C17 121.1(3) . .
C21 C22 H22A 119.5 . .
C17 C22 H22A 119.5 . .
N3 C23 C6 124.0(3) . 2_556
N3 C23 C24 117.4(3) . .
C6 C23 C24 118.5(3) 2_556 .
C25 C24 C29 119.2(3) . .
C25 C24 C23 123.3(3) . .
C29 C24 C23 117.6(3) . .
C24 C25 C26 119.9(3) . .
C24 C25 H25A 120.0 . .
C26 C25 H25A 120.0 . .
C27 C26 C25 120.1(3) . .
C27 C26 H26A 119.9 . .
C25 C26 H26A 119.9 . .
C26 C27 C28 120.5(3) . .
C26 C27 H27A 119.7 . .
C28 C27 H27A 119.7 . .
C29 C28 C27 119.6(3) . .
C29 C28 H28A 120.2 . .
C27 C28 H28A 120.2 . .
C28 C29 C24 120.7(3) . .
C28 C29 H29A 119.7 . .
C24 C29 H29A 119.7 . .

loop_
_geom_bond_atom_site_label_1
_geom_bond_atom_site_label_2
_geom_bond_distance
_geom_bond_site_symmetry_2
Ni1 N3 1.827(3) 2_556
Ni1 N1 1.866(2) .
Ni1 N3 1.885(2) .
Ni1 N2 2.016(3) .
Ni1 Ni1 2.6952(9) 2_556
O1 C7 1.231(3) .
N1 C7 1.352(4) .
N1 C1 1.408(4) .
N2 C8 1.488(4) .
N2 C16 1.508(4) .
N2 C9 1.512(4) .
N3 C23 1.282(4) .
N3 Ni1 1.827(2) 2_556
C1 C2 1.404(4) .
C1 C6 1.411(4) .
C2 C3 1.391(4) .
C2 H2A 0.9500 .
C3 C4 1.377(4) .
C3 H3A 0.9500 .
C4 C5 1.380(4) .
C4 H4A 0.9500 .
C5 C6 1.408(4) .
C5 H5A 0.9500 .
C6 C23 1.476(4) 2_556
C7 C8 1.523(4) .
C8 H8A 0.9900 .
C8 H8B 0.9900 .
C9 C10 1.520(4) .
C9 H9A 0.9900 .
C9 H9B 0.9900 .
C10 C15 1.388(4) .
C10 C11 1.390(4) .
C11 C12 1.388(5) .
C11 H11A 0.9500 .
C12 C13 1.376(5) .
C12 H12A 0.9500 .
C13 C14 1.373(5) .
C13 H13A 0.9500 .
C14 C15 1.388(5) .
C14 H14A 0.9500 .
C15 H15A 0.9500 .
C16 C17 1.506(4) .
C16 H16A 0.9900 .
C16 H16B 0.9900 .
C17 C18 1.389(5) .
C17 C22 1.397(4) .
C18 C19 1.395(5) .
C18 H18A 0.9500 .
C19 C20 1.378(5) .
C19 H19A 0.9500 .
C20 C21 1.379(5) .
C20 H20A 0.9500 .
C21 C22 1.383(5) .
C21 H21A 0.9500 .
C22 H22A 0.9500 .
C23 C6 1.476(4) 2_556
C23 C24 1.506(4) .
C24 C25 1.393(4) .
C24 C29 1.398(4) .
C25 C26 1.394(4) .
C25 H25A 0.9500 .
C26 C27 1.373(5) .
C26 H26A 0.9500 .
C27 C28 1.392(4) .
C27 H27A 0.9500 .
C28 C29 1.378(4) .
C28 H28A 0.9500 .
C29 H29A 0.9500 .

loop_
_geom_torsion_atom_site_label_1
_geom_torsion_atom_site_label_2
_geom_torsion_atom_site_label_3
_geom_torsion_atom_site_label_4
_geom_torsion
_geom_torsion_site_symmetry_1
_geom_torsion_site_symmetry_4
N3 Ni1 N1 C7 145.6(2) 2_556 .
N3 Ni1 N1 C7 -171.9(4) . .
N2 Ni1 N1 C7 -21.8(2) . .
Ni1 Ni1 N1 C7 124.56(19) 2_556 .
N3 Ni1 N1 C1 -41.1(2) 2_556 .
N3 Ni1 N1 C1 1.4(6) . .
N2 Ni1 N1 C1 151.5(2) . .
Ni1 Ni1 N1 C1 -62.1(3) 2_556 .
N3 Ni1 N2 C8 -40.3(5) 2_556 .
N1 Ni1 N2 C8 37.09(18) . .
N3 Ni1 N2 C8 -149.90(18) . .
Ni1 Ni1 N2 C8 -109.47(17) 2_556 .
N3 Ni1 N2 C16 79.6(5) 2_556 .
N1 Ni1 N2 C16 157.0(2) . .
N3 Ni1 N2 C16 -29.9(2) . .
Ni1 Ni1 N2 C16 10.5(3) 2_556 .
N3 Ni1 N2 C9 -155.6(4) 2_556 .
N1 Ni1 N2 C9 -78.19(19) . .
N3 Ni1 N2 C9 94.82(19) . .
Ni1 Ni1 N2 C9 135.25(15) 2_556 .
N3 Ni1 N3 C23 137.2(3) 2_556 .
N1 Ni1 N3 C23 93.5(5) . .
N2 Ni1 N3 C23 -55.2(4) . .
Ni1 Ni1 N3 C23 169.8(4) 2_556 .
N3 Ni1 N3 Ni1 -32.59(15) 2_556 2_556
N1 Ni1 N3 Ni1 -76.3(5) . 2_556
N2 Ni1 N3 Ni1 134.95(10) . 2_556
C7 N1 C1 C2 27.1(5) . .
Ni1 N1 C1 C2 -145.7(2) . .
C7 N1 C1 C6 -157.1(3) . .
Ni1 N1 C1 C6 30.1(4) . .
N1 C1 C2 C3 175.4(3) . .
C6 C1 C2 C3 -0.5(5) . .
C1 C2 C3 C4 0.2(5) . .
C2 C3 C4 C5 0.1(5) . .
C3 C4 C5 C6 -0.2(5) . .
C4 C5 C6 C1 -0.1(5) . .
C4 C5 C6 C23 -178.9(3) . 2_556
C2 C1 C6 C5 0.4(4) . .
N1 C1 C6 C5 -175.5(3) . .
C2 C1 C6 C23 179.3(3) . 2_556
N1 C1 C6 C23 3.3(5) . 2_556
C1 N1 C7 O1 6.8(5) . .
Ni1 N1 C7 O1 -179.9(3) . .
C1 N1 C7 C8 -174.4(3) . .
Ni1 N1 C7 C8 -1.1(3) . .
C16 N2 C8 C7 -173.3(2) . .
C9 N2 C8 C7 67.5(3) . .
Ni1 N2 C8 C7 -46.2(2) . .
O1 C7 C8 N2 -146.9(3) . .
N1 C7 C8 N2 34.2(3) . .
C8 N2 C9 C10 58.6(3) . .
C16 N2 C9 C10 -61.8(3) . .
Ni1 N2 C9 C10 166.6(2) . .
N2 C9 C10 C15 94.4(3) . .
N2 C9 C10 C11 -88.1(4) . .
C15 C10 C11 C12 -1.1(5) . .
C9 C10 C11 C12 -178.6(3) . .
C10 C11 C12 C13 0.5(6) . .
C11 C12 C13 C14 -0.1(6) . .
C12 C13 C14 C15 0.3(6) . .
C13 C14 C15 C10 -1.0(5) . .
C11 C10 C15 C14 1.3(5) . .
C9 C10 C15 C14 178.9(3) . .
C8 N2 C16 C17 65.0(3) . .
C9 N2 C16 C17 -174.4(3) . .
Ni1 N2 C16 C17 -49.6(3) . .
N2 C16 C17 C18 -84.4(4) . .
N2 C16 C17 C22 104.3(3) . .
C22 C17 C18 C19 -0.6(4) . .
C16 C17 C18 C19 -172.1(3) . .
C17 C18 C19 C20 1.2(5) . .
C18 C19 C20 C21 -1.1(5) . .
C19 C20 C21 C22 0.4(5) . .
C20 C21 C22 C17 0.2(5) . .
C18 C17 C22 C21 -0.1(5) . .
C16 C17 C22 C21 171.6(3) . .
Ni1 N3 C23 C6 -7.4(5) 2_556 2_556
Ni1 N3 C23 C6 -174.9(2) . 2_556
Ni1 N3 C23 C24 169.4(2) 2_556 .
Ni1 N3 C23 C24 2.0(5) . .
N3 C23 C24 C25 116.4(3) . .
C6 C23 C24 C25 -66.5(4) 2_556 .
N3 C23 C24 C29 -62.7(4) . .
C6 C23 C24 C29 114.4(3) 2_556 .
C29 C24 C25 C26 2.9(5) . .
C23 C24 C25 C26 -176.2(3) . .
C24 C25 C26 C27 -1.4(5) . .
C25 C26 C27 C28 -1.2(5) . .
C26 C27 C28 C29 2.1(5) . .
C27 C28 C29 C24 -0.5(5) . .
C25 C24 C29 C28 -2.0(5) . .
C23 C24 C29 C28 177.1(3) . .
